data_4081789
loop_
_publ_author_name
'Uhl, Werner'
'Tannert, Jens'
'Layh, Marcus'
'Hepp, Alexander'
'Grimme, Stefan'
'Risthaus, Tobias'

_publ_section_title
;
 Cooperative Ge--N Bond Activation in Hydrogallation Products of
 Alkynyl(diethylamino)germanes (Et2N)nGe(C\\tb CtBu)4--n
;
_journal_issue 22
_journal_name_full Organometallics
_journal_page_first 6770
_journal_paper_doi 10.1021/om400543v
_journal_volume 32
_journal_year 2013
_chemical_formula_sum 'C35 H62 Ga Ge N3 O'
_chemical_formula_weight 683.19
_chemical_name_systematic
; 
 ? 
;
_space_group_IT_number 2
_symmetry_cell_setting triclinic
_symmetry_space_group_name_Hall '-P 1'
_symmetry_space_group_name_H-M 'P -1'
_atom_sites_solution_hydrogens geom
_atom_sites_solution_primary direct
_atom_sites_solution_secondary difmap
_audit_creation_method SHELXL-97
_cell_angle_alpha 90.9280(10)
_cell_angle_beta 101.9200(10)
_cell_angle_gamma 99.8780(10)
_cell_formula_units_Z 2
_cell_length_a 10.4940(2)
_cell_length_b 10.9353(2)
_cell_length_c 17.4479(3)
_cell_measurement_reflns_used 9959
_cell_measurement_temperature 153(2)
_cell_measurement_theta_max 30.02
_cell_measurement_theta_min 2.18
_cell_volume 1927.25(6)
_computing_cell_refinement 'Bruker SAINT'
_computing_data_collection 'Bruker APEX2'
_computing_data_reduction 'Bruker SAINT'
_computing_molecular_graphics 'Bruker SHELXTL'
_computing_publication_material 'Bruker SHELXTL'
_computing_structure_refinement 'SHELXL-97 (Sheldrick, 2008)'
_computing_structure_solution 'SHELXS-97 (Sheldrick, 2008)'
_diffrn_ambient_temperature 153(2)
_diffrn_measured_fraction_theta_full 0.989
_diffrn_measured_fraction_theta_max 0.989
_diffrn_measurement_device_type 'Bruker APEX II CCD'
_diffrn_measurement_method 'omega scans'
_diffrn_radiation_monochromator graphite
_diffrn_radiation_source 'fine-focus sealed tube'
_diffrn_radiation_type MoK\a
_diffrn_radiation_wavelength 0.71073
_diffrn_reflns_av_R_equivalents 0.0252
_diffrn_reflns_av_sigmaI/netI 0.0270
_diffrn_reflns_limit_h_max 14
_diffrn_reflns_limit_h_min -14
_diffrn_reflns_limit_k_max 15
_diffrn_reflns_limit_k_min -15
_diffrn_reflns_limit_l_max 24
_diffrn_reflns_limit_l_min -24
_diffrn_reflns_number 34091
_diffrn_reflns_theta_full 30.06
_diffrn_reflns_theta_max 30.06
_diffrn_reflns_theta_min 1.19
_exptl_absorpt_coefficient_mu 1.506
_exptl_absorpt_correction_T_max 0.8890
_exptl_absorpt_correction_T_min 0.4020
_exptl_absorpt_correction_type empirical
_exptl_absorpt_process_details SADABS
_exptl_crystal_colour colourless
_exptl_crystal_density_diffrn 1.177
_exptl_crystal_density_method 'not measured'
_exptl_crystal_description plate
_exptl_crystal_F_000 728
_exptl_crystal_size_max 0.74
_exptl_crystal_size_mid 0.39
_exptl_crystal_size_min 0.08
_refine_diff_density_max 0.436
_refine_diff_density_min -0.327
_refine_diff_density_rms 0.055
_refine_ls_extinction_method none
_refine_ls_goodness_of_fit_ref 1.029
_refine_ls_hydrogen_treatment constr
_refine_ls_matrix_type full
_refine_ls_number_parameters 397
_refine_ls_number_reflns 11189
_refine_ls_number_restraints 9
_refine_ls_restrained_S_all 1.032
_refine_ls_R_factor_all 0.0314
_refine_ls_R_factor_gt 0.0248
_refine_ls_shift/su_max 0.002
_refine_ls_shift/su_mean 0.000
_refine_ls_structure_factor_coef Fsqd
_refine_ls_weighting_details 'calc w=1/[\s^2^(Fo^2^)+(0.0274P)^2^+0.7105P] where P=(Fo^2^+2Fc^2^)/3'
_refine_ls_weighting_scheme calc
_refine_ls_wR_factor_gt 0.0607
_refine_ls_wR_factor_ref 0.0647
_reflns_number_gt 9679
_reflns_number_total 11189
_reflns_threshold_expression >2sigma(I)
_cod_data_source_file om400543v_si_002.cif
_cod_data_source_block sad
_cod_original_sg_symbol_H-M P-1
_cod_database_code 4081789

loop_
_symmetry_equiv_pos_as_xyz
'x, y, z'
'-x, -y, -z'

loop_
_atom_site_label
_atom_site_type_symbol
_atom_site_fract_x
_atom_site_fract_y
_atom_site_fract_z
_atom_site_U_iso_or_equiv
_atom_site_adp_type
_atom_site_occupancy
_atom_site_symmetry_multiplicity
_atom_site_calc_flag
_atom_site_refinement_flags
_atom_site_disorder_assembly
_atom_site_disorder_group
Ge1 Ge 0.809769(13) 0.418170(11) 0.238767(7) 0.01624(4) Uani 1 1 d . . .
C11 C 0.68724(13) 0.36945(12) 0.30549(7) 0.0201(2) Uani 1 1 d . . .
C12 C 0.61491(15) 0.44142(13) 0.33421(8) 0.0273(3) Uani 1 1 d . . .
H12 H 0.5595 0.3973 0.3659 0.033 Uiso 1 1 calc R . .
C13 C 0.60083(17) 0.57736(14) 0.32795(10) 0.0340(3) Uani 1 1 d . . .
C14 C 0.4954(2) 0.58626(18) 0.25394(13) 0.0512(5) Uani 1 1 d . . .
H14A H 0.5261 0.5633 0.2085 0.061 Uiso 1 1 calc R . .
H14B H 0.4793 0.6700 0.2505 0.061 Uiso 1 1 calc R . .
H14C H 0.4149 0.5311 0.2565 0.061 Uiso 1 1 calc R . .
C15 C 0.72954(18) 0.66434(14) 0.32451(11) 0.0383(4) Uani 1 1 d . . .
H15A H 0.7973 0.6526 0.3685 0.046 Uiso 1 1 calc R . .
H15B H 0.7162 0.7489 0.3261 0.046 Uiso 1 1 calc R . .
H15C H 0.7562 0.6463 0.2767 0.046 Uiso 1 1 calc R . .
C16 C 0.5527(3) 0.61693(18) 0.40011(14) 0.0609(6) Uani 1 1 d . . .
H16A H 0.4716 0.5629 0.4031 0.073 Uiso 1 1 calc R . .
H16B H 0.5377 0.7010 0.3959 0.073 Uiso 1 1 calc R . .
H16C H 0.6185 0.6117 0.4466 0.073 Uiso 1 1 calc R . .
Ga1 Ga 0.662821(13) 0.189630(12) 0.328191(7) 0.01676(4) Uani 1 1 d . . .
C01 C 0.70857(15) 0.14845(13) 0.44103(8) 0.0252(3) Uani 1 1 d . . .
C012 C 0.6067(2) 0.18045(19) 0.48575(10) 0.0471(5) Uani 1 1 d . . .
H01A H 0.5212 0.1324 0.4630 0.056 Uiso 1 1 calc R . .
H01B H 0.6029 0.2674 0.4825 0.056 Uiso 1 1 calc R . .
H01C H 0.6318 0.1616 0.5397 0.056 Uiso 1 1 calc R . .
C011 C 0.71360(17) 0.00965(14) 0.44640(9) 0.0336(3) Uani 1 1 d . . .
H01D H 0.7378 -0.0091 0.5005 0.040 Uiso 1 1 calc R . .
H01E H 0.7780 -0.0109 0.4188 0.040 Uiso 1 1 calc R . .
H01F H 0.6282 -0.0380 0.4233 0.040 Uiso 1 1 calc R . .
C013 C 0.84393(19) 0.22262(16) 0.47975(9) 0.0390(4) Uani 1 1 d . . .
H01G H 0.8655 0.2031 0.5338 0.047 Uiso 1 1 calc R . .
H01H H 0.8421 0.3099 0.4765 0.047 Uiso 1 1 calc R . .
H01I H 0.9095 0.2016 0.4533 0.047 Uiso 1 1 calc R . .
C02 C 0.50936(13) 0.08246(13) 0.25437(8) 0.0233(3) Uani 1 1 d . . .
C021 C 0.46118(15) 0.15511(14) 0.18324(9) 0.0300(3) Uani 1 1 d . . .
H02A H 0.5321 0.1796 0.1566 0.036 Uiso 1 1 calc R . .
H02B H 0.4326 0.2278 0.2003 0.036 Uiso 1 1 calc R . .
H02C H 0.3886 0.1036 0.1482 0.036 Uiso 1 1 calc R . .
C022 C 0.54863(16) -0.03637(14) 0.22719(10) 0.0331(3) Uani 1 1 d . . .
H02D H 0.4744 -0.0851 0.1918 0.040 Uiso 1 1 calc R . .
H02E H 0.5756 -0.0833 0.2718 0.040 Uiso 1 1 calc R . .
H02F H 0.6207 -0.0154 0.2009 0.040 Uiso 1 1 calc R . .
C023 C 0.39462(16) 0.04655(18) 0.29574(11) 0.0401(4) Uani 1 1 d . . .
H02G H 0.3690 0.1204 0.3135 0.048 Uiso 1 1 calc R . .
H02H H 0.4219 -0.0012 0.3399 0.048 Uiso 1 1 calc R . .
H02I H 0.3209 -0.0021 0.2599 0.048 Uiso 1 1 calc R . .
C31 C 0.75785(14) 0.51106(12) 0.15040(8) 0.0226(3) Uani 1 1 d . . .
C32 C 0.72725(14) 0.58176(12) 0.10098(8) 0.0228(3) Uani 1 1 d . . .
C33 C 0.69609(15) 0.67368(13) 0.04189(8) 0.0272(3) Uani 1 1 d . . .
C34 C 0.72361(19) 0.63095(16) -0.03628(9) 0.0375(4) Uani 1 1 d . . .
H34A H 0.8153 0.6245 -0.0294 0.045 Uiso 1 1 calc R . .
H34B H 0.7030 0.6903 -0.0748 0.045 Uiso 1 1 calc R . .
H34C H 0.6697 0.5513 -0.0536 0.045 Uiso 1 1 calc R . .
C35 C 0.7866(2) 0.79748(15) 0.07174(11) 0.0451(4) Uani 1 1 d . . .
H35A H 0.7704 0.8231 0.1212 0.054 Uiso 1 1 calc R . .
H35B H 0.7689 0.8593 0.0345 0.054 Uiso 1 1 calc R . .
H35C H 0.8773 0.7877 0.0783 0.054 Uiso 1 1 calc R . .
C36 C 0.55216(19) 0.6889(2) 0.03191(12) 0.0508(5) Uani 1 1 d . . .
H36A H 0.4953 0.6118 0.0118 0.061 Uiso 1 1 calc R . .
H36B H 0.5347 0.7524 -0.0042 0.061 Uiso 1 1 calc R . .
H36C H 0.5356 0.7122 0.0818 0.061 Uiso 1 1 calc R . .
O1 O 0.82486(9) 0.15278(9) 0.29551(5) 0.01984(18) Uani 1 1 d . . .
N1 N 0.83534(11) 0.26835(10) 0.18752(6) 0.0170(2) Uani 1 1 d . . .
C61 C 0.81860(13) 0.25031(12) 0.10424(7) 0.0191(2) Uani 1 1 d . . .
C62 C 0.88486(16) 0.33511(14) 0.06102(8) 0.0283(3) Uani 1 1 d . . .
H62 H 0.9454 0.4067 0.0871 0.034 Uiso 1 1 calc R . .
C63 C 0.86345(19) 0.31615(16) -0.02011(9) 0.0379(4) Uani 1 1 d . . .
H63 H 0.9092 0.3753 -0.0497 0.045 Uiso 1 1 calc R . .
C64 C 0.77753(18) 0.21371(17) -0.05838(8) 0.0387(4) Uani 1 1 d . . .
H64 H 0.7633 0.2014 -0.1143 0.046 Uiso 1 1 calc R . .
C65 C 0.71196(16) 0.12881(16) -0.01561(8) 0.0338(3) Uani 1 1 d . . .
H65 H 0.6524 0.0568 -0.0419 0.041 Uiso 1 1 calc R . .
C66 C 0.73185(14) 0.14717(13) 0.06521(8) 0.0244(3) Uani 1 1 d . . .
H66 H 0.6852 0.0881 0.0944 0.029 Uiso 1 1 calc R . .
C2 C 0.86934(12) 0.17433(11) 0.23417(7) 0.0165(2) Uani 1 1 d . . .
N2 N 0.95368(11) 0.10337(10) 0.21716(6) 0.0201(2) Uani 1 1 d . . .
C41 C 1.07183(17) 0.54875(18) 0.24787(11) 0.0423(4) Uani 1 1 d . . .
H41A H 1.0313 0.5450 0.1931 0.051 Uiso 1 1 calc R . .
H41B H 1.1411 0.5004 0.2539 0.051 Uiso 1 1 calc R . .
C42 C 1.1321(3) 0.6793(2) 0.27268(16) 0.0760(8) Uani 1 1 d . . .
H42A H 1.0641 0.7291 0.2670 0.091 Uiso 1 1 calc R . .
H42B H 1.1935 0.7098 0.2406 0.091 Uiso 1 1 calc R . .
H42C H 1.1780 0.6840 0.3266 0.091 Uiso 1 1 calc R . .
C51 C 1.0158(2) 0.48577(18) 0.37413(10) 0.0485(5) Uani 1 1 d D . .
H51A H 1.0289 0.5702 0.3943 0.058 Uiso 1 1 calc R A .
H51B H 0.9392 0.4432 0.3908 0.058 Uiso 1 1 calc R . .
C52 C 1.1250(12) 0.4358(16) 0.4190(6) 0.052(3) Uani 0.31(2) 1 d PDU A -1
H52A H 1.1157 0.3494 0.4039 0.062 Uiso 0.31(2) 1 calc PR A -1
H52B H 1.1253 0.4447 0.4739 0.062 Uiso 0.31(2) 1 calc PR A -1
H52C H 1.2067 0.4802 0.4091 0.062 Uiso 0.31(2) 1 calc PR A -1
C52A C 1.1208(6) 0.3974(9) 0.3879(9) 0.098(4) Uani 0.69(2) 1 d PDU A -2
H52D H 1.0817 0.3173 0.3624 0.118 Uiso 0.69(2) 1 calc PR A -2
H52E H 1.1493 0.3886 0.4431 0.118 Uiso 0.69(2) 1 calc PR A -2
H52F H 1.1955 0.4322 0.3665 0.118 Uiso 0.69(2) 1 calc PR A -2
N3 N 0.97342(12) 0.49163(13) 0.29005(7) 0.0308(3) Uani 1 1 d . A .
C71 C 1.06066(13) 0.14828(14) 0.17650(8) 0.0244(3) Uani 1 1 d D . .
H71A H 1.1440 0.1473 0.2115 0.029 Uiso 1 1 calc R . .
H71B H 1.0573 0.2330 0.1639 0.029 Uiso 1 1 calc R . .
C72 C 1.05458(16) 0.07270(15) 0.10185(9) 0.0320(3) Uani 1 1 d D . .
H72A H 1.0554 -0.0127 0.1135 0.038 Uiso 1 1 calc R . .
H72B H 1.1298 0.1043 0.0800 0.038 Uiso 1 1 calc R . .
H72C H 0.9748 0.0786 0.0647 0.038 Uiso 1 1 calc R . .
C81 C 0.96761(16) -0.00794(14) 0.26210(9) 0.0302(3) Uani 1 1 d . . .
H81A H 1.0018 -0.0648 0.2326 0.036 Uiso 1 1 calc R . .
H81B H 0.8814 -0.0480 0.2678 0.036 Uiso 1 1 calc R . .
C82 C 1.05716(17) 0.01748(19) 0.34282(9) 0.0411(4) Uani 1 1 d . . .
H82A H 1.1429 0.0600 0.3381 0.049 Uiso 1 1 calc R . .
H82B H 1.0655 -0.0598 0.3671 0.049 Uiso 1 1 calc R . .
H82C H 1.0198 0.0683 0.3745 0.049 Uiso 1 1 calc R . .

loop_
_atom_site_aniso_label
_atom_site_aniso_U_11
_atom_site_aniso_U_22
_atom_site_aniso_U_33
_atom_site_aniso_U_23
_atom_site_aniso_U_13
_atom_site_aniso_U_12
Ge1 0.02136(7) 0.01368(6) 0.01443(6) 0.00193(4) 0.00429(5) 0.00445(5)
C11 0.0266(6) 0.0174(6) 0.0177(5) 0.0023(4) 0.0064(5) 0.0054(5)
C12 0.0373(8) 0.0212(6) 0.0295(7) 0.0051(5) 0.0172(6) 0.0094(6)
C13 0.0463(9) 0.0216(7) 0.0436(9) 0.0034(6) 0.0236(7) 0.0146(6)
C14 0.0488(11) 0.0355(10) 0.0742(14) 0.0143(9) 0.0144(10) 0.0182(8)
C15 0.0500(10) 0.0196(7) 0.0500(10) -0.0022(7) 0.0191(8) 0.0090(7)
C16 0.0927(17) 0.0344(10) 0.0760(15) -0.0022(9) 0.0569(14) 0.0212(10)
Ga1 0.02064(7) 0.01588(7) 0.01534(6) 0.00301(5) 0.00612(5) 0.00463(5)
C01 0.0366(8) 0.0233(7) 0.0168(6) 0.0045(5) 0.0088(5) 0.0042(5)
C012 0.0712(13) 0.0525(11) 0.0298(8) 0.0099(8) 0.0302(9) 0.0207(10)
C011 0.0469(9) 0.0264(7) 0.0254(7) 0.0097(6) 0.0036(6) 0.0050(6)
C013 0.0550(11) 0.0357(9) 0.0180(7) 0.0026(6) -0.0018(6) -0.0040(7)
C02 0.0206(6) 0.0221(6) 0.0263(6) 0.0044(5) 0.0019(5) 0.0045(5)
C021 0.0288(7) 0.0312(8) 0.0279(7) 0.0034(6) -0.0017(6) 0.0091(6)
C022 0.0343(8) 0.0221(7) 0.0365(8) -0.0018(6) -0.0063(6) 0.0048(6)
C023 0.0240(8) 0.0491(10) 0.0449(9) 0.0111(8) 0.0073(7) -0.0009(7)
C31 0.0285(7) 0.0197(6) 0.0217(6) 0.0032(5) 0.0074(5) 0.0077(5)
C32 0.0258(7) 0.0199(6) 0.0242(6) 0.0037(5) 0.0069(5) 0.0061(5)
C33 0.0323(7) 0.0244(7) 0.0274(7) 0.0120(5) 0.0068(6) 0.0103(6)
C34 0.0516(10) 0.0371(9) 0.0255(7) 0.0122(6) 0.0082(7) 0.0118(7)
C35 0.0688(13) 0.0240(8) 0.0421(9) 0.0089(7) 0.0132(9) 0.0044(8)
C36 0.0444(11) 0.0603(12) 0.0572(12) 0.0312(10) 0.0138(9) 0.0298(9)
O1 0.0220(4) 0.0240(5) 0.0160(4) 0.0062(3) 0.0056(3) 0.0087(4)
N1 0.0235(5) 0.0169(5) 0.0124(4) 0.0022(4) 0.0044(4) 0.0079(4)
C61 0.0261(6) 0.0215(6) 0.0131(5) 0.0023(4) 0.0049(4) 0.0121(5)
C62 0.0429(9) 0.0247(7) 0.0223(6) 0.0046(5) 0.0143(6) 0.0106(6)
C63 0.0596(11) 0.0407(9) 0.0241(7) 0.0129(6) 0.0215(7) 0.0223(8)
C64 0.0534(10) 0.0554(11) 0.0137(6) 0.0011(6) 0.0062(6) 0.0282(8)
C65 0.0354(8) 0.0436(9) 0.0219(7) -0.0084(6) -0.0011(6) 0.0150(7)
C66 0.0255(7) 0.0281(7) 0.0206(6) -0.0003(5) 0.0034(5) 0.0094(5)
C2 0.0176(5) 0.0162(5) 0.0144(5) -0.0003(4) 0.0008(4) 0.0033(4)
N2 0.0229(5) 0.0216(5) 0.0190(5) 0.0055(4) 0.0062(4) 0.0104(4)
C41 0.0281(8) 0.0543(11) 0.0407(9) -0.0126(8) 0.0111(7) -0.0066(7)
C42 0.108(2) 0.0444(12) 0.0777(17) 0.0125(12) 0.0461(16) -0.0125(13)
C51 0.0519(11) 0.0431(10) 0.0320(8) 0.0098(7) -0.0130(7) -0.0165(8)
C52 0.036(4) 0.077(7) 0.033(4) 0.011(4) -0.007(3) 0.000(4)
C52A 0.052(2) 0.082(4) 0.125(8) 0.064(5) -0.045(4) -0.016(2)
N3 0.0255(6) 0.0406(7) 0.0220(6) -0.0064(5) 0.0029(5) -0.0026(5)
C71 0.0203(6) 0.0308(7) 0.0247(6) 0.0043(5) 0.0072(5) 0.0089(5)
C72 0.0321(8) 0.0386(8) 0.0313(7) 0.0009(6) 0.0158(6) 0.0118(6)
C81 0.0410(8) 0.0274(7) 0.0299(7) 0.0114(6) 0.0120(6) 0.0211(6)
C82 0.0387(9) 0.0620(12) 0.0303(8) 0.0202(8) 0.0079(7) 0.0280(8)

loop_
_atom_type_symbol
_atom_type_description
_atom_type_scat_dispersion_real
_atom_type_scat_dispersion_imag
_atom_type_scat_source
C C 0.0033 0.0016 'International Tables Vol C Tables 4.2.6.8 and 6.1.1.4'
H H 0.0000 0.0000 'International Tables Vol C Tables 4.2.6.8 and 6.1.1.4'
N N 0.0061 0.0033 'International Tables Vol C Tables 4.2.6.8 and 6.1.1.4'
O O 0.0106 0.0060 'International Tables Vol C Tables 4.2.6.8 and 6.1.1.4'
Ga Ga 0.2307 1.6083 'International Tables Vol C Tables 4.2.6.8 and 6.1.1.4'
Ge Ge 0.1547 1.8001 'International Tables Vol C Tables 4.2.6.8 and 6.1.1.4'

loop_
_geom_angle_atom_site_label_1
_geom_angle_atom_site_label_2
_geom_angle_atom_site_label_3
_geom_angle
N3 Ge1 C31 108.20(6)
N3 Ge1 C11 114.55(6)
C31 Ge1 C11 119.07(6)
N3 Ge1 N1 105.00(5)
C31 Ge1 N1 100.54(5)
C11 Ge1 N1 107.63(5)
C12 C11 Ge1 126.97(10)
C12 C11 Ga1 118.51(10)
Ge1 C11 Ga1 114.45(6)
C11 C12 C13 134.44(13)
C11 C12 H12 112.8
C13 C12 H12 112.8
C12 C13 C15 113.67(13)
C12 C13 C16 107.92(13)
C15 C13 C16 108.48(15)
C12 C13 C14 107.47(14)
C15 C13 C14 109.99(14)
C16 C13 C14 109.23(16)
C13 C14 H14A 109.5
C13 C14 H14B 109.5
H14A C14 H14B 109.5
C13 C14 H14C 109.5
H14A C14 H14C 109.5
H14B C14 H14C 109.5
C13 C15 H15A 109.5
C13 C15 H15B 109.5
H15A C15 H15B 109.5
C13 C15 H15C 109.5
H15A C15 H15C 109.5
H15B C15 H15C 109.5
C13 C16 H16A 109.5
C13 C16 H16B 109.5
H16A C16 H16B 109.5
C13 C16 H16C 109.5
H16A C16 H16C 109.5
H16B C16 H16C 109.5
C11 Ga1 O1 97.21(5)
C11 Ga1 C01 116.96(5)
O1 Ga1 C01 98.40(5)
C11 Ga1 C02 114.06(5)
O1 Ga1 C02 105.18(5)
C01 Ga1 C02 119.59(6)
C013 C01 C012 108.47(14)
C013 C01 C011 108.74(13)
C012 C01 C011 109.07(13)
C013 C01 Ga1 109.58(9)
C012 C01 Ga1 111.13(11)
C011 C01 Ga1 109.81(9)
C01 C012 H01A 109.5
C01 C012 H01B 109.5
H01A C012 H01B 109.5
C01 C012 H01C 109.5
H01A C012 H01C 109.5
H01B C012 H01C 109.5
C01 C011 H01D 109.5
C01 C011 H01E 109.5
H01D C011 H01E 109.5
C01 C011 H01F 109.5
H01D C011 H01F 109.5
H01E C011 H01F 109.5
C01 C013 H01G 109.5
C01 C013 H01H 109.5
H01G C013 H01H 109.5
C01 C013 H01I 109.5
H01G C013 H01I 109.5
H01H C013 H01I 109.5
C022 C02 C023 108.42(13)
C022 C02 C021 109.67(12)
C023 C02 C021 107.95(12)
C022 C02 Ga1 111.13(9)
C023 C02 Ga1 109.81(10)
C021 C02 Ga1 109.80(9)
C02 C021 H02A 109.5
C02 C021 H02B 109.5
H02A C021 H02B 109.5
C02 C021 H02C 109.5
H02A C021 H02C 109.5
H02B C021 H02C 109.5
C02 C022 H02D 109.5
C02 C022 H02E 109.5
H02D C022 H02E 109.5
C02 C022 H02F 109.5
H02D C022 H02F 109.5
H02E C022 H02F 109.5
C02 C023 H02G 109.5
C02 C023 H02H 109.5
H02G C023 H02H 109.5
C02 C023 H02I 109.5
H02G C023 H02I 109.5
H02H C023 H02I 109.5
C32 C31 Ge1 172.04(12)
C31 C32 C33 176.93(15)
C32 C33 C36 110.35(13)
C32 C33 C35 107.42(13)
C36 C33 C35 109.49(15)
C32 C33 C34 109.31(12)
C36 C33 C34 110.53(14)
C35 C33 C34 109.68(13)
C33 C34 H34A 109.5
C33 C34 H34B 109.5
H34A C34 H34B 109.5
C33 C34 H34C 109.5
H34A C34 H34C 109.5
H34B C34 H34C 109.5
C33 C35 H35A 109.5
C33 C35 H35B 109.5
H35A C35 H35B 109.5
C33 C35 H35C 109.5
H35A C35 H35C 109.5
H35B C35 H35C 109.5
C33 C36 H36A 109.5
C33 C36 H36B 109.5
H36A C36 H36B 109.5
C33 C36 H36C 109.5
H36A C36 H36C 109.5
H36B C36 H36C 109.5
C2 O1 Ga1 132.21(8)
C2 N1 C61 118.79(10)
C2 N1 Ge1 117.50(8)
C61 N1 Ge1 123.70(8)
C62 C61 C66 118.91(12)
C62 C61 N1 121.58(12)
C66 C61 N1 119.49(12)
C61 C62 C63 119.96(15)
C61 C62 H62 120.0
C63 C62 H62 120.0
C64 C63 C62 120.81(15)
C64 C63 H63 119.6
C62 C63 H63 119.6
C63 C64 C65 119.43(13)
C63 C64 H64 120.3
C65 C64 H64 120.3
C64 C65 C66 120.26(15)
C64 C65 H65 119.9
C66 C65 H65 119.9
C65 C66 C61 120.62(14)
C65 C66 H66 119.7
C61 C66 H66 119.7
O1 C2 N2 117.56(11)
O1 C2 N1 121.29(11)
N2 C2 N1 121.14(11)
C2 N2 C71 123.48(11)
C2 N2 C81 117.55(11)
C71 N2 C81 116.06(11)
N3 C41 C42 115.48(16)
N3 C41 H41A 108.4
C42 C41 H41A 108.4
N3 C41 H41B 108.4
C42 C41 H41B 108.4
H41A C41 H41B 107.5
C41 C42 H42A 109.5
C41 C42 H42B 109.5
H42A C42 H42B 109.5
C41 C42 H42C 109.5
H42A C42 H42C 109.5
H42B C42 H42C 109.5
C52 C51 N3 130.0(5)
C52 C51 C52A 25.3(4)
N3 C51 C52A 106.8(6)
C52 C51 H51A 104.8
N3 C51 H51A 104.8
C52A C51 H51A 126.3
C52 C51 H51B 104.8
N3 C51 H51B 104.8
C52A C51 H51B 106.6
H51A C51 H51B 105.8
C51 C52 H52A 109.5
C51 C52 H52B 109.5
C51 C52 H52C 109.5
C51 C52A H52D 109.5
C51 C52A H52E 109.5
H52D C52A H52E 109.5
C51 C52A H52F 109.5
H52D C52A H52F 109.5
H52E C52A H52F 109.5
C51 N3 C41 117.10(13)
C51 N3 Ge1 121.37(11)
C41 N3 Ge1 121.28(10)
N2 C71 C72 113.99(12)
N2 C71 H71A 108.8
C72 C71 H71A 108.8
N2 C71 H71B 108.8
C72 C71 H71B 108.8
H71A C71 H71B 107.6
C71 C72 H72A 109.5
C71 C72 H72B 109.5
H72A C72 H72B 109.5
C71 C72 H72C 109.5
H72A C72 H72C 109.5
H72B C72 H72C 109.5
N2 C81 C82 114.45(14)
N2 C81 H81A 108.6
C82 C81 H81A 108.6
N2 C81 H81B 108.6
C82 C81 H81B 108.6
H81A C81 H81B 107.6
C81 C82 H82A 109.5
C81 C82 H82B 109.5
H82A C82 H82B 109.5
C81 C82 H82C 109.5
H82A C82 H82C 109.5
H82B C82 H82C 109.5

loop_
_geom_bond_atom_site_label_1
_geom_bond_atom_site_label_2
_geom_bond_distance
Ge1 N3 1.8066(12)
Ge1 C31 1.8972(13)
Ge1 C11 1.9225(13)
Ge1 N1 1.9386(10)
C11 C12 1.3401(18)
C11 Ga1 1.9959(13)
C12 C13 1.522(2)
C12 H12 0.9600
C13 C15 1.525(2)
C13 C16 1.532(2)
C13 C14 1.534(3)
C14 H14A 0.9599
C14 H14B 0.9599
C14 H14C 0.9599
C15 H15A 0.9599
C15 H15B 0.9599
C15 H15C 0.9599
C16 H16A 0.9599
C16 H16B 0.9599
C16 H16C 0.9599
Ga1 O1 2.0018(9)
Ga1 C01 2.0054(13)
Ga1 C02 2.0181(13)
C01 C013 1.524(2)
C01 C012 1.530(2)
C01 C011 1.531(2)
C012 H01A 0.9599
C012 H01B 0.9599
C012 H01C 0.9599
C011 H01D 0.9599
C011 H01E 0.9599
C011 H01F 0.9599
C013 H01G 0.9599
C013 H01H 0.9599
C013 H01I 0.9599
C02 C022 1.526(2)
C02 C023 1.527(2)
C02 C021 1.5289(19)
C021 H02A 0.9599
C021 H02B 0.9599
C021 H02C 0.9599
C022 H02D 0.9599
C022 H02E 0.9599
C022 H02F 0.9599
C023 H02G 0.9599
C023 H02H 0.9599
C023 H02I 0.9599
C31 C32 1.1987(19)
C32 C33 1.4789(18)
C33 C36 1.523(2)
C33 C35 1.529(2)
C33 C34 1.533(2)
C34 H34A 0.9599
C34 H34B 0.9599
C34 H34C 0.9599
C35 H35A 0.9599
C35 H35B 0.9599
C35 H35C 0.9599
C36 H36A 0.9599
C36 H36B 0.9599
C36 H36C 0.9599
O1 C2 1.2632(14)
N1 C2 1.3711(15)
N1 C61 1.4333(15)
C61 C62 1.3892(19)
C61 C66 1.3898(19)
C62 C63 1.393(2)
C62 H62 0.9600
C63 C64 1.376(3)
C63 H63 0.9600
C64 C65 1.381(3)
C64 H64 0.9600
C65 C66 1.3882(19)
C65 H65 0.9600
C66 H66 0.9600
C2 N2 1.3454(16)
N2 C71 1.4684(17)
N2 C81 1.4705(17)
C41 N3 1.451(2)
C41 C42 1.478(3)
C41 H41A 0.9600
C41 H41B 0.9600
C42 H42A 0.9599
C42 H42B 0.9599
C42 H42C 0.9599
C51 C52 1.443(9)
C51 N3 1.448(2)
C51 C52A 1.572(9)
C51 H51A 0.9600
C51 H51B 0.9600
C52 H52A 0.9599
C52 H52B 0.9599
C52 H52C 0.9599
C52A H52D 0.9599
C52A H52E 0.9599
C52A H52F 0.9599
C71 C72 1.5153(19)
C71 H71A 0.9600
C71 H71B 0.9600
C72 H72A 0.9599
C72 H72B 0.9599
C72 H72C 0.9599
C81 C82 1.515(2)
C81 H81A 0.9600
C81 H81B 0.9600
C82 H82A 0.9599
C82 H82B 0.9599
C82 H82C 0.9599

loop_
_geom_torsion_atom_site_label_1
_geom_torsion_atom_site_label_2
_geom_torsion_atom_site_label_3
_geom_torsion_atom_site_label_4
_geom_torsion
N3 Ge1 C11 C12 83.50(14)
C31 Ge1 C11 C12 -46.80(15)
N1 Ge1 C11 C12 -160.15(13)
N3 Ge1 C11 Ga1 -99.65(8)
C31 Ge1 C11 Ga1 130.05(7)
N1 Ge1 C11 Ga1 16.70(8)
Ge1 C11 C12 C13 -0.7(3)
Ga1 C11 C12 C13 -177.40(15)
C11 C12 C13 C15 -34.9(3)
C11 C12 C13 C16 -155.3(2)
C11 C12 C13 C14 87.0(2)
C12 C11 Ga1 O1 -166.04(11)
Ge1 C11 Ga1 O1 16.82(7)
C12 C11 Ga1 C01 -62.77(13)
Ge1 C11 Ga1 C01 120.09(7)
C12 C11 Ga1 C02 83.74(12)
Ge1 C11 Ga1 C02 -93.40(8)
C11 Ga1 C01 C013 -48.19(13)
O1 Ga1 C01 C013 54.38(11)
C02 Ga1 C01 C013 167.22(10)
C11 Ga1 C01 C012 71.67(13)
O1 Ga1 C01 C012 174.24(11)
C02 Ga1 C01 C012 -72.92(13)
C11 Ga1 C01 C011 -167.56(10)
O1 Ga1 C01 C011 -65.00(11)
C02 Ga1 C01 C011 47.84(13)
C11 Ga1 C02 C022 134.90(10)
O1 Ga1 C02 C022 29.61(11)
C01 Ga1 C02 C022 -79.55(12)
C11 Ga1 C02 C023 -105.15(11)
O1 Ga1 C02 C023 149.56(10)
C01 Ga1 C02 C023 40.41(13)
C11 Ga1 C02 C021 13.39(12)
O1 Ga1 C02 C021 -91.90(10)
C01 Ga1 C02 C021 158.95(9)
N3 Ge1 C31 C32 -58.3(9)
C11 Ge1 C31 C32 74.8(9)
N1 Ge1 C31 C32 -168.1(9)
Ge1 C31 C32 C33 51(3)
C31 C32 C33 C36 -134(3)
C31 C32 C33 C35 -15(3)
C31 C32 C33 C34 104(3)
C11 Ga1 O1 C2 -50.35(12)
C01 Ga1 O1 C2 -169.08(11)
C02 Ga1 O1 C2 67.05(12)
N3 Ge1 N1 C2 70.32(10)
C31 Ge1 N1 C2 -177.42(9)
C11 Ge1 N1 C2 -52.13(10)
N3 Ge1 N1 C61 -110.72(11)
C31 Ge1 N1 C61 1.53(11)
C11 Ge1 N1 C61 126.82(10)
C2 N1 C61 C62 -127.15(13)
Ge1 N1 C61 C62 53.91(16)
C2 N1 C61 C66 54.34(17)
Ge1 N1 C61 C66 -124.60(11)
C66 C61 C62 C63 0.2(2)
N1 C61 C62 C63 -178.31(13)
C61 C62 C63 C64 -0.3(2)
C62 C63 C64 C65 0.0(3)
C63 C64 C65 C66 0.5(2)
C64 C65 C66 C61 -0.6(2)
C62 C61 C66 C65 0.2(2)
N1 C61 C66 C65 178.77(12)
Ga1 O1 C2 N2 -157.73(9)
Ga1 O1 C2 N1 23.69(18)
C61 N1 C2 O1 -144.21(12)
Ge1 N1 C2 O1 34.79(15)
C61 N1 C2 N2 37.26(17)
Ge1 N1 C2 N2 -143.74(10)
O1 C2 N2 C71 -148.45(12)
N1 C2 N2 C71 30.13(18)
O1 C2 N2 C81 11.45(17)
N1 C2 N2 C81 -169.97(12)
C52 C51 N3 C41 -53.7(9)
C52A C51 N3 C41 -65.3(3)
C52 C51 N3 Ge1 120.6(9)
C52A C51 N3 Ge1 109.1(3)
C42 C41 N3 C51 -59.3(3)
C42 C41 N3 Ge1 126.33(19)
C31 Ge1 N3 C51 149.75(14)
C11 Ge1 N3 C51 14.31(16)
N1 Ge1 N3 C51 -103.55(14)
C31 Ge1 N3 C41 -36.14(15)
C11 Ge1 N3 C41 -171.58(13)
N1 Ge1 N3 C41 70.57(14)
C2 N2 C71 C72 -122.95(14)
C81 N2 C71 C72 76.88(15)
C2 N2 C81 C82 -79.84(16)
C71 N2 C81 C82 81.56(15)
